data_9001541
loop_
_publ_author_name
'Della Ventura, G.'
'Robert, J.-L.'
'Raudsepp, M.'
'Hawthorne, F. C.'

_publ_section_title
;
 Site occupancies in monoclinic amphiboles: Rietveld structure refinement of
 synthetic magnesium cobalt potassium richterite
 Sample: KNi100
 Atomic parameters from ICSD
;
_journal_name_full 'American Mineralogist'
_journal_page_first 633
_journal_page_last 640
_journal_volume 78
_journal_year 1993
_chemical_formula_sum 'Ca H2 K Na Ni5 O24 Si8'
_chemical_name_mineral Richterite
_space_group_IT_number 12
_symmetry_space_group_name_Hall '-C 2y'
_symmetry_space_group_name_H-M 'C 1 2/m 1'
_cell_angle_alpha 90
_cell_angle_beta 104.982
_cell_angle_gamma 90
_cell_formula_units_Z 2
_cell_length_a 10.0297
_cell_length_b 17.942
_cell_length_c 5.2576
_cell_volume 913.959
_database_code_amcsd 0001579
_exptl_crystal_density_diffrn 3.657
_cod_original_formula_sum 'Si8 Ni5 (Na Ca) K O24 H2'
_cod_database_code 9001541

loop_
_space_group_symop_operation_xyz
x,y,z
1/2+x,1/2+y,z
x,-y,z
1/2+x,1/2-y,z
-x,y,-z
1/2-x,1/2+y,-z
-x,-y,-z
1/2-x,1/2-y,-z

loop_
_atom_site_label
_atom_site_fract_x
_atom_site_fract_y
_atom_site_fract_z
_atom_site_occupancy
_atom_site_U_iso_or_equiv
_atom_site_type_symbol
_atom_site_attached_hydrogens
Si1 0.27440 0.08520 0.30270 1.00000 0.00507 Si 0
Si2 0.28490 0.17080 0.80550 1.00000 0.00507 Si 0
Ni1 0.00000 0.08950 0.50000 1.00000 0.00760 Ni 0
Ni2 0.00000 0.17840 0.00000 1.00000 0.00760 Ni 0
Ni3 0.00000 0.00000 0.00000 1.00000 0.00760 Ni 0
Na 0.00000 0.27400 0.50000 0.50000 0.01140 Na 0
Ca 0.00000 0.27400 0.50000 0.50000 0.01140 Ca 0
K 0.02310 0.50000 0.03800 0.50000 0.02913 K 0
O1 0.10500 0.08890 0.21240 1.00000 0.01013 O 0
O2 0.11690 0.16970 0.73290 1.00000 0.01013 O 0
O-H3 0.10710 0.00000 0.71320 1.00000 0.01013 O 1
O4 0.35930 0.24550 0.78550 1.00000 0.01013 O 0
O5 0.34700 0.13330 0.10930 1.00000 0.01393 O 0
O6 0.33750 0.11680 0.59930 1.00000 0.01393 O 0
O7 0.33360 0.00000 0.31370 1.00000 0.01520 O 0

loop_
_cod_changelog_entry_id
_cod_changelog_entry_author
_cod_changelog_entry_date
_cod_changelog_entry_text
1
;cod-tools version 3.8.0
Id: cif_guess_AMCSD_atom_types 9574 2023-05-10 09:00:05Z saulius
;
2023-05-10T18:47:27+03:00
;Derived atom types and hydrogen counts
from atom names that follow the AMCSD naming convention
(Wat == water, O-H == hydroxyl).
;

loop_
_cod_related_entry_id
_cod_related_entry_database
_cod_related_entry_code
1 AMCSD 0001579
